data_4104545
loop_
_publ_author_name
'Ming-Liang Ma'
'Xiao-Yan Li'
'Ke Wen'

_publ_section_title
;
 Coordination-Driven Self-Assembly of a Discrete Molecular Cage and an
 Infinite Chain of Coordination Cages Based on ortho-Linked
 Oxacalix[2]benzene[2]pyrazine and Oxacalix[2]arene[2]pyrazine
;
_journal_name_full 'Journal of the American Chemical Society'
_journal_page_first 8338
_journal_page_last 8339
_journal_paper_doi 10.1021/ja900291w
_journal_volume 131
_journal_year 2009
_chemical_formula_sum 'C44 H30 Ag2 B2 F10 N10 O8'
_chemical_formula_weight 1254.14
_chemical_name_systematic
; 
 ? 
;
_space_group_IT_number 62
_symmetry_cell_setting orthorhombic
_symmetry_space_group_name_Hall '-P 2ac 2n'
_symmetry_space_group_name_H-M 'P n m a'
_atom_sites_solution_hydrogens geom
_atom_sites_solution_primary direct
_atom_sites_solution_secondary difmap
_audit_creation_method SHELXL-97
_cell_angle_alpha 90.00
_cell_angle_beta 90.00
_cell_angle_gamma 90.00
_cell_formula_units_Z 4
_cell_length_a 10.7389(4)
_cell_length_b 20.9329(7)
_cell_length_c 20.7871(7)
_cell_measurement_temperature 173(2)
_cell_volume 4672.9(3)
_computing_structure_refinement 'SHELXL-97 (Sheldrick, 1997)'
_computing_structure_solution 'SHELXS-97 (Sheldrick, 1990)'
_diffrn_ambient_temperature 173(2)
_diffrn_measured_fraction_theta_full 0.997
_diffrn_measured_fraction_theta_max 0.997
_diffrn_radiation_monochromator graphite
_diffrn_radiation_source 'fine-focus sealed tube'
_diffrn_radiation_type MoK\a
_diffrn_radiation_wavelength 0.71073
_diffrn_reflns_av_R_equivalents 0.0194
_diffrn_reflns_av_sigmaI/netI 0.0089
_diffrn_reflns_limit_h_max 12
_diffrn_reflns_limit_h_min -12
_diffrn_reflns_limit_k_max 24
_diffrn_reflns_limit_k_min -24
_diffrn_reflns_limit_l_max 24
_diffrn_reflns_limit_l_min -22
_diffrn_reflns_number 51274
_diffrn_reflns_theta_full 25.01
_diffrn_reflns_theta_max 25.01
_diffrn_reflns_theta_min 2.13
_exptl_absorpt_coefficient_mu 0.944
_exptl_absorpt_correction_T_max 1
_exptl_absorpt_correction_T_min 0.785419
_exptl_absorpt_correction_type multi-scan
_exptl_crystal_colour colorless
_exptl_crystal_density_diffrn 1.783
_exptl_crystal_description block
_exptl_crystal_F_000 2488
_exptl_crystal_size_max 0.452
_exptl_crystal_size_mid 0.368
_exptl_crystal_size_min 0.224
_refine_diff_density_max 0.985
_refine_diff_density_min -1.542
_refine_diff_density_rms 0.096
_refine_ls_extinction_coef 0.0015(2)
_refine_ls_extinction_expression Fc^*^=kFc[1+0.001xFc^2^\l^3^/sin(2\q)]^-1/4^
_refine_ls_extinction_method SHELXL
_refine_ls_goodness_of_fit_ref 1.094
_refine_ls_hydrogen_treatment constr
_refine_ls_matrix_type full
_refine_ls_number_parameters 368
_refine_ls_number_reflns 4231
_refine_ls_number_restraints 32
_refine_ls_restrained_S_all 1.486
_refine_ls_R_factor_all 0.0402
_refine_ls_R_factor_gt 0.0395
_refine_ls_shift/su_max 0.000
_refine_ls_shift/su_mean 0.000
_refine_ls_structure_factor_coef Fsqd
_refine_ls_weighting_details 'calc w=1/[\s^2^(Fo^2^)+(0.0620P)^2^+14.3960P] where P=(Fo^2^+2Fc^2^)/3'
_refine_ls_weighting_scheme calc
_refine_ls_wR_factor_gt 0.1166
_refine_ls_wR_factor_ref 0.1175
_reflns_number_gt 4123
_reflns_number_total 4231
_reflns_threshold_expression >2sigma(I)
_cod_data_source_file ja900291w_si_001.cif
_cod_data_source_block z
_cod_database_code 4104545

loop_
_symmetry_equiv_pos_as_xyz
'x, y, z'
'-x+1/2, -y, z+1/2'
'-x, y+1/2, -z'
'x+1/2, -y+1/2, -z+1/2'
'-x, -y, -z'
'x-1/2, y, -z-1/2'
'x, -y-1/2, z'
'-x-1/2, y-1/2, z-1/2'

loop_
_atom_site_label
_atom_site_type_symbol
_atom_site_fract_x
_atom_site_fract_y
_atom_site_fract_z
_atom_site_U_iso_or_equiv
_atom_site_adp_type
_atom_site_occupancy
_atom_site_symmetry_multiplicity
_atom_site_calc_flag
_atom_site_refinement_flags
Ag1 Ag 0.01408(5) 0.2500 0.03379(3) 0.0296(2) Uani 1 2 d S
Ag2 Ag 0.53239(5) 0.2500 -0.23364(2) 0.0266(2) Uani 1 2 d S
O1 O 0.2568(4) 0.48192(18) 0.02291(16) 0.0338(8) Uani 1 1 d .
O2 O 0.0372(4) 0.42900(18) -0.16033(17) 0.0331(9) Uani 1 1 d .
O3 O 0.2080(3) 0.45142(18) -0.25903(16) 0.0324(8) Uani 1 1 d .
O4 O 0.4348(4) 0.45551(18) -0.07075(17) 0.0354(9) Uani 1 1 d .
N1 N 0.4474(4) 0.34670(19) -0.20290(19) 0.0241(8) Uani 1 1 d .
N2 N 0.3270(4) 0.45847(19) -0.16708(18) 0.0251(9) Uani 1 1 d .
N3 N 0.1408(4) 0.45972(19) -0.06777(19) 0.0251(9) Uani 1 1 d .
N4 N 0.0774(4) 0.34320(19) -0.01358(19) 0.0258(9) Uani 1 1 d .
N5 N -0.1211(8) 0.2500 0.1131(3) 0.0466(19) Uani 1 2 d S
N6 N 0.6715(6) 0.2500 -0.3156(3) 0.0351(14) Uani 1 2 d S
C1 C 0.4127(5) 0.4313(2) -0.1305(2) 0.0258(10) Uani 1 1 d .
C2 C 0.4767(4) 0.3765(2) -0.1480(2) 0.0266(10) Uani 1 1 d .
H2A H 0.5409 0.3603 -0.1211 0.032 Uiso 1 1 calc R
C3 C 0.3577(4) 0.3715(2) -0.2395(2) 0.0241(10) Uani 1 1 d .
H3A H 0.3338 0.3510 -0.2783 0.029 Uiso 1 1 calc R
C4 C 0.2993(4) 0.4278(2) -0.2204(2) 0.0239(10) Uani 1 1 d .
C5 C 0.1821(5) 0.4418(2) -0.0107(2) 0.0262(10) Uani 1 1 d .
C6 C 0.1519(5) 0.3837(2) 0.0175(2) 0.0279(10) Uani 1 1 d .
H6A H 0.1840 0.3729 0.0587 0.034 Uiso 1 1 calc R
C7 C 0.0378(4) 0.3592(2) -0.0725(2) 0.0263(10) Uani 1 1 d .
H7A H -0.0137 0.3309 -0.0963 0.032 Uiso 1 1 calc R
C8 C 0.0725(4) 0.4174(2) -0.0985(2) 0.0245(10) Uani 1 1 d .
C9 C 0.4019(5) 0.5191(2) -0.0585(2) 0.0271(10) Uani 1 1 d .
C10 C 0.4637(5) 0.5685(3) -0.0877(3) 0.0349(12) Uani 1 1 d .
H10A H 0.5242 0.5601 -0.1199 0.042 Uiso 1 1 calc R
C11 C 0.4374(6) 0.6309(3) -0.0700(3) 0.0418(14) Uani 1 1 d .
H11A H 0.4800 0.6653 -0.0901 0.050 Uiso 1 1 calc R
C12 C 0.3493(6) 0.6431(3) -0.0233(3) 0.0404(13) Uani 1 1 d .
H12A H 0.3316 0.6859 -0.0110 0.048 Uiso 1 1 calc R
C13 C 0.2871(5) 0.5933(3) 0.0057(2) 0.0319(11) Uani 1 1 d .
H13A H 0.2259 0.6017 0.0376 0.038 Uiso 1 1 calc R
C14 C 0.3137(4) 0.5314(2) -0.0118(2) 0.0248(10) Uani 1 1 d .
C15 C 0.1365(5) 0.5014(2) -0.2340(2) 0.0265(10) Uani 1 1 d .
C16 C 0.1463(5) 0.5609(3) -0.2616(2) 0.0315(11) Uani 1 1 d .
H16A H 0.2046 0.5681 -0.2952 0.038 Uiso 1 1 calc R
C17 C 0.0712(6) 0.6099(3) -0.2404(3) 0.0377(12) Uani 1 1 d .
H17A H 0.0772 0.6509 -0.2599 0.045 Uiso 1 1 calc R
C18 C -0.0133(5) 0.5998(3) -0.1909(3) 0.0386(13) Uani 1 1 d .
H18A H -0.0637 0.6340 -0.1758 0.046 Uiso 1 1 calc R
C19 C -0.0235(5) 0.5400(3) -0.1638(3) 0.0339(12) Uani 1 1 d .
H19A H -0.0824 0.5327 -0.1305 0.041 Uiso 1 1 calc R
C20 C 0.0514(5) 0.4909(2) -0.1848(2) 0.0259(10) Uani 1 1 d .
B1 B 0.2736(7) 0.2500 -0.3812(3) 0.039(2) Uani 1 2 d SD
F1 F 0.1460(9) 0.2500 -0.3841(6) 0.188(7) Uani 1 2 d SD
F2 F 0.3202(4) 0.2500 -0.44207(19) 0.0345(10) Uani 1 2 d SD
F3 F 0.3688(7) 0.2500 -0.3374(3) 0.0686(18) Uani 1 2 d SD
F4 F 0.2432(8) 0.3173(4) -0.3715(3) 0.150(4) Uani 1 1 d D
B2 B 0.2909(6) 0.2500 0.1290(3) 0.0327(19) Uani 1 2 d SD
F5 F 0.2457(7) 0.3090(3) 0.1471(3) 0.141(3) Uani 1 1 d DU
F6 F 0.1651(9) 0.2500 0.1174(11) 0.46(2) Uani 1 2 d SDU
F7 F 0.3150(6) 0.2500 0.0646(2) 0.0577(15) Uani 1 2 d SD
F8 F 0.4003(5) 0.2500 0.1609(3) 0.0643(16) Uani 1 2 d SD
C21 C -0.1986(9) 0.2500 0.1495(4) 0.055(3) Uani 1 2 d S
C22 C -0.2984(10) 0.2500 0.1964(5) 0.104(6) Uani 1 2 d S
H22A H -0.3653 0.2216 0.1818 0.124 Uiso 0.50 1 calc PR
H22B H -0.3309 0.2935 0.2013 0.124 Uiso 0.50 1 calc PR
H22C H -0.2665 0.2349 0.2379 0.124 Uiso 0.50 1 calc PR
C23 C 0.7342(7) 0.2500 -0.3599(4) 0.0315(16) Uani 1 2 d S
C24 C 0.8129(8) 0.2500 -0.4167(4) 0.0416(19) Uani 1 2 d S
H24C H 0.8984 0.2609 -0.4044 0.050 Uiso 0.50 1 calc PR
H24B H 0.7817 0.2816 -0.4476 0.050 Uiso 0.50 1 calc PR
H24A H 0.8117 0.2075 -0.4365 0.050 Uiso 0.50 1 calc PR

loop_
_atom_site_aniso_label
_atom_site_aniso_U_11
_atom_site_aniso_U_22
_atom_site_aniso_U_33
_atom_site_aniso_U_23
_atom_site_aniso_U_13
_atom_site_aniso_U_12
Ag1 0.0359(4) 0.0249(3) 0.0280(3) 0.000 0.0021(2) 0.000
Ag2 0.0320(3) 0.0222(3) 0.0255(3) 0.000 0.0004(2) 0.000
O1 0.045(2) 0.033(2) 0.0239(17) 0.0007(15) -0.0087(16) -0.0136(17)
O2 0.043(2) 0.031(2) 0.0255(18) 0.0040(15) -0.0127(15) -0.0095(16)
O3 0.0335(19) 0.040(2) 0.0234(17) -0.0068(15) -0.0096(15) 0.0107(16)
O4 0.046(2) 0.034(2) 0.0265(18) -0.0129(15) -0.0161(16) 0.0161(17)
N1 0.0243(19) 0.023(2) 0.024(2) -0.0026(16) 0.0036(16) -0.0005(16)
N2 0.025(2) 0.028(2) 0.0223(19) -0.0041(16) -0.0027(16) 0.0046(17)
N3 0.027(2) 0.026(2) 0.022(2) 0.0000(16) -0.0032(16) -0.0041(17)
N4 0.029(2) 0.023(2) 0.025(2) -0.0005(16) 0.0024(17) 0.0000(17)
N5 0.047(4) 0.059(5) 0.034(4) 0.000 0.011(3) 0.000
N6 0.039(4) 0.038(4) 0.028(3) 0.000 0.002(3) 0.000
C1 0.026(2) 0.030(3) 0.022(2) -0.006(2) -0.0041(19) 0.002(2)
C2 0.026(2) 0.028(3) 0.026(2) -0.003(2) -0.0037(19) 0.004(2)
C3 0.027(2) 0.026(2) 0.019(2) -0.0031(18) 0.0005(18) -0.003(2)
C4 0.024(2) 0.028(2) 0.020(2) 0.0006(19) -0.0018(18) 0.0017(19)
C5 0.029(2) 0.028(2) 0.022(2) -0.0035(19) -0.0018(19) -0.002(2)
C6 0.033(3) 0.027(3) 0.023(2) -0.0006(19) -0.002(2) -0.002(2)
C7 0.027(2) 0.027(2) 0.026(2) -0.002(2) -0.0006(19) -0.003(2)
C8 0.023(2) 0.028(2) 0.023(2) 0.0002(19) -0.0018(19) 0.000(2)
C9 0.027(2) 0.028(2) 0.026(2) -0.007(2) -0.011(2) 0.005(2)
C10 0.030(3) 0.050(3) 0.025(3) -0.006(2) 0.002(2) 0.000(2)
C11 0.048(3) 0.038(3) 0.039(3) 0.003(2) 0.002(3) -0.014(3)
C12 0.051(3) 0.025(3) 0.044(3) -0.005(2) 0.000(3) 0.000(3)
C13 0.029(3) 0.035(3) 0.032(3) -0.007(2) 0.001(2) 0.005(2)
C14 0.024(2) 0.027(2) 0.023(2) -0.0011(19) -0.0067(19) -0.0031(19)
C15 0.024(2) 0.032(3) 0.023(2) -0.0026(19) -0.0084(18) 0.003(2)
C16 0.029(3) 0.041(3) 0.024(3) 0.003(2) -0.002(2) -0.001(2)
C17 0.040(3) 0.034(3) 0.039(3) 0.009(2) -0.006(2) 0.004(3)
C18 0.036(3) 0.040(3) 0.040(3) 0.000(3) -0.001(2) 0.012(2)
C19 0.026(3) 0.046(3) 0.029(3) 0.000(2) 0.000(2) 0.001(2)
C20 0.027(2) 0.029(2) 0.022(2) 0.0027(19) -0.0085(19) -0.003(2)
B1 0.025(4) 0.064(7) 0.029(4) 0.000 0.010(3) 0.000
F1 0.103(9) 0.31(2) 0.155(12) 0.000 0.063(8) 0.000
F2 0.033(2) 0.046(3) 0.024(2) 0.000 0.0055(18) 0.000
F3 0.102(5) 0.066(4) 0.038(3) 0.000 -0.025(3) 0.000
F4 0.184(8) 0.178(8) 0.088(4) -0.055(5) -0.054(5) 0.133(7)
B2 0.025(4) 0.050(5) 0.023(4) 0.000 -0.001(3) 0.000
F5 0.190(7) 0.171(7) 0.061(3) -0.020(4) -0.017(4) 0.146(6)
F6 0.46(2) 0.46(2) 0.46(2) 0.000 0.000(3) 0.000
F7 0.091(4) 0.057(3) 0.024(2) 0.000 0.006(3) 0.000
F8 0.050(3) 0.083(4) 0.060(3) 0.000 -0.021(3) 0.000
C21 0.038(5) 0.093(8) 0.034(5) 0.000 -0.005(4) 0.000
C22 0.037(6) 0.23(2) 0.039(6) 0.000 0.006(5) 0.000
C23 0.030(4) 0.035(4) 0.030(4) 0.000 -0.005(3) 0.000
C24 0.034(4) 0.068(6) 0.023(4) 0.000 0.001(3) 0.000

loop_
_atom_type_symbol
_atom_type_description
_atom_type_scat_dispersion_real
_atom_type_scat_dispersion_imag
_atom_type_scat_source
C C 0.0033 0.0016 'International Tables Vol C Tables 4.2.6.8 and 6.1.1.4'
H H 0.0000 0.0000 'International Tables Vol C Tables 4.2.6.8 and 6.1.1.4'
N N 0.0061 0.0033 'International Tables Vol C Tables 4.2.6.8 and 6.1.1.4'
O O 0.0106 0.0060 'International Tables Vol C Tables 4.2.6.8 and 6.1.1.4'
Ag Ag -0.8971 1.1015 'International Tables Vol C Tables 4.2.6.8 and 6.1.1.4'
F F 0.0171 0.0103 'International Tables Vol C Tables 4.2.6.8 and 6.1.1.4'
B B 0.0013 0.0007 'International Tables Vol C Tables 4.2.6.8 and 6.1.1.4'

loop_
_geom_angle_atom_site_label_1
_geom_angle_atom_site_label_2
_geom_angle_atom_site_label_3
_geom_angle
_geom_angle_site_symmetry_1
_geom_angle_site_symmetry_3
N5 Ag1 N4 121.28(10) . 7_565
N5 Ag1 N4 121.28(10) . .
N4 Ag1 N4 117.0(2) 7_565 .
N5 Ag1 F6 84.4(5) . .
N4 Ag1 F6 96.4(3) 7_565 .
N4 Ag1 F6 96.4(3) . .
N6 Ag2 N1 117.92(10) . .
N6 Ag2 N1 117.92(10) . 7_565
N1 Ag2 N1 122.36(19) . 7_565
C5 O1 C14 116.8(4) . .
C8 O2 C20 118.5(4) . .
C4 O3 C15 116.6(4) . .
C1 O4 C9 118.4(4) . .
C3 N1 C2 118.3(4) . .
C3 N1 Ag2 118.0(3) . .
C2 N1 Ag2 123.5(3) . .
C4 N2 C1 115.6(4) . .
C8 N3 C5 115.6(4) . .
C6 N4 C7 118.3(4) . .
C6 N4 Ag1 120.8(3) . .
C7 N4 Ag1 120.8(3) . .
C21 N5 Ag1 173.6(8) . .
C23 N6 Ag2 175.0(6) . .
N2 C1 O4 119.0(4) . .
N2 C1 C2 123.4(4) . .
O4 C1 C2 117.5(4) . .
N1 C2 C1 119.6(4) . .
N1 C2 H2A 120.2 . .
C1 C2 H2A 120.2 . .
N1 C3 C4 119.6(4) . .
N1 C3 H3A 120.2 . .
C4 C3 H3A 120.2 . .
N2 C4 O3 118.9(4) . .
N2 C4 C3 123.4(4) . .
O3 C4 C3 117.7(4) . .
N3 C5 O1 119.0(4) . .
N3 C5 C6 123.4(4) . .
O1 C5 C6 117.6(4) . .
N4 C6 C5 119.5(4) . .
N4 C6 H6A 120.3 . .
C5 C6 H6A 120.3 . .
N4 C7 C8 119.5(4) . .
N4 C7 H7A 120.2 . .
C8 C7 H7A 120.2 . .
N3 C8 O2 119.6(4) . .
N3 C8 C7 123.5(4) . .
O2 C8 C7 116.8(4) . .
C10 C9 C14 120.1(5) . .
C10 C9 O4 121.0(5) . .
C14 C9 O4 118.6(5) . .
C9 C10 C11 119.7(5) . .
C9 C10 H10A 120.1 . .
C11 C10 H10A 120.1 . .
C12 C11 C10 120.0(5) . .
C12 C11 H11A 120.0 . .
C10 C11 H11A 120.0 . .
C13 C12 C11 120.0(5) . .
C13 C12 H12A 120.0 . .
C11 C12 H12A 120.0 . .
C14 C13 C12 119.8(5) . .
C14 C13 H13A 120.1 . .
C12 C13 H13A 120.1 . .
C13 C14 C9 120.3(5) . .
C13 C14 O1 118.0(4) . .
C9 C14 O1 121.5(4) . .
C16 C15 C20 120.0(5) . .
C16 C15 O3 118.6(4) . .
C20 C15 O3 121.3(5) . .
C15 C16 C17 119.8(5) . .
C15 C16 H16A 120.1 . .
C17 C16 H16A 120.1 . .
C16 C17 C18 120.4(5) . .
C16 C17 H17A 119.8 . .
C18 C17 H17A 119.8 . .
C19 C18 C17 119.6(5) . .
C19 C18 H18A 120.2 . .
C17 C18 H18A 120.2 . .
C20 C19 C18 120.2(5) . .
C20 C19 H19A 119.9 . .
C18 C19 H19A 119.9 . .
C19 C20 C15 120.1(5) . .
C19 C20 O2 120.8(5) . .
C15 C20 O2 118.9(5) . .
F2 B1 F3 110.1(6) . .
F2 B1 F1 109.0(7) . .
F3 B1 F1 140.9(9) . .
F2 B1 F4 102.2(4) . .
F3 B1 F4 94.3(4) . .
F1 B1 F4 77.5(4) . .
F2 B1 F4 102.2(4) . 7_565
F3 B1 F4 94.3(4) . 7_565
F1 B1 F4 77.5(4) . 7_565
F4 B1 F4 149.5(9) . 7_565
B1 F1 F4 53.5(3) . .
B1 F1 F4 53.5(3) . 7_565
F4 F1 F4 105.3(6) . 7_565
B1 F4 F1 49.0(4) . .
F8 B2 F7 108.5(6) . .
F8 B2 F6 160.6(11) . .
F7 B2 F6 90.8(10) . .
F8 B2 F5 99.9(4) . .
F7 B2 F5 109.5(4) . .
F6 B2 F5 72.6(5) . .
F8 B2 F5 99.9(4) . 7_565
F7 B2 F5 109.5(4) . 7_565
F6 B2 F5 72.6(5) . 7_565
F5 B2 F5 127.2(9) . 7_565
B2 F5 F6 53.5(3) . .
B2 F6 F5 53.9(3) . .
B2 F6 F5 53.9(3) . 7_565
F5 F6 F5 98.6(8) . 7_565
B2 F6 Ag1 143.1(15) . .
F5 F6 Ag1 129.7(6) . .
F5 F6 Ag1 129.7(6) 7_565 .
N5 C21 C22 179.9(10) . .
C21 C22 H22A 109.5 . .
C21 C22 H22B 109.5 . .
H22A C22 H22B 109.5 . .
C21 C22 H22C 109.5 . .
H22A C22 H22C 109.5 . .
H22B C22 H22C 109.5 . .
N6 C23 C24 179.4(8) . .
C23 C24 H24C 109.5 . .
C23 C24 H24B 109.5 . .
H24C C24 H24B 109.5 . .
C23 C24 H24A 109.5 . .
H24C C24 H24A 109.5 . .
H24B C24 H24A 109.5 . .

loop_
_geom_bond_atom_site_label_1
_geom_bond_atom_site_label_2
_geom_bond_distance
_geom_bond_site_symmetry_2
Ag1 N5 2.197(7) .
Ag1 N4 2.289(4) 7_565
Ag1 N4 2.289(4) .
Ag1 F6 2.377(17) .
Ag2 N6 2.266(7) .
Ag2 N1 2.311(4) .
Ag2 N1 2.311(4) 7_565
O1 C5 1.356(6) .
O1 C14 1.403(6) .
O2 C8 1.361(6) .
O2 C20 1.401(6) .
O3 C4 1.360(6) .
O3 C15 1.398(6) .
O4 C1 1.362(6) .
O4 C9 1.400(6) .
N1 C3 1.334(6) .
N1 C2 1.339(6) .
N2 C4 1.316(6) .
N2 C1 1.323(6) .
N3 C8 1.316(6) .
N3 C5 1.321(6) .
N4 C6 1.333(6) .
N4 C7 1.340(6) .
N5 C21 1.125(12) .
N6 C23 1.140(10) .
C1 C2 1.384(7) .
C2 H2A 0.9500 .
C3 C4 1.392(7) .
C3 H3A 0.9500 .
C5 C6 1.388(7) .
C6 H6A 0.9500 .
C7 C8 1.384(7) .
C7 H7A 0.9500 .
C9 C10 1.372(8) .
C9 C14 1.381(7) .
C10 C11 1.386(9) .
C10 H10A 0.9500 .
C11 C12 1.380(9) .
C11 H11A 0.9500 .
C12 C13 1.376(8) .
C12 H12A 0.9500 .
C13 C14 1.375(7) .
C13 H13A 0.9500 .
C15 C16 1.376(7) .
C15 C20 1.389(7) .
C16 C17 1.378(8) .
C16 H16A 0.9500 .
C17 C18 1.389(8) .
C17 H17A 0.9500 .
C18 C19 1.377(9) .
C18 H18A 0.9500 .
C19 C20 1.376(8) .
C19 H19A 0.9500 .
B1 F2 1.361(8) .
B1 F3 1.368(8) .
B1 F1 1.371(10) .
B1 F4 1.461(6) .
B1 F4 1.461(6) 7_565
F1 F4 1.773(10) .
F1 F4 1.773(10) 7_565
B2 F8 1.349(6) .
B2 F7 1.362(6) .
B2 F6 1.373(7) .
B2 F5 1.379(5) .
B2 F5 1.379(5) 7_565
F5 F6 1.630(10) .
F6 F5 1.630(10) 7_565
C21 C22 1.449(14) .
C22 H22A 0.9800 .
C22 H22B 0.9800 .
C22 H22C 0.9800 .
C23 C24 1.453(11) .
C24 H24C 0.9800 .
C24 H24B 0.9800 .
C24 H24A 0.9800 .

loop_
_geom_torsion_atom_site_label_1
_geom_torsion_atom_site_label_2
_geom_torsion_atom_site_label_3
_geom_torsion_atom_site_label_4
_geom_torsion
_geom_torsion_site_symmetry_1
_geom_torsion_site_symmetry_4
N6 Ag2 N1 C3 77.2(4) . .
N1 Ag2 N1 C3 -87.1(4) 7_565 .
N6 Ag2 N1 C2 -108.0(4) . .
N1 Ag2 N1 C2 87.6(4) 7_565 .
N5 Ag1 N4 C6 71.4(5) . .
N4 Ag1 N4 C6 -116.4(3) 7_565 .
F6 Ag1 N4 C6 -15.8(5) . .
N5 Ag1 N4 C7 -106.7(4) . .
N4 Ag1 N4 C7 65.5(4) 7_565 .
F6 Ag1 N4 C7 166.0(5) . .
N4 Ag1 N5 C21 -85.89(18) 7_565 .
N4 Ag1 N5 C21 85.89(18) . .
F6 Ag1 N5 C21 180.000(5) . .
N1 Ag2 N6 C23 -82.55(15) . .
N1 Ag2 N6 C23 82.55(15) 7_565 .
C4 N2 C1 O4 -171.5(5) . .
C4 N2 C1 C2 4.3(7) . .
C9 O4 C1 N2 -22.5(7) . .
C9 O4 C1 C2 161.5(5) . .
C3 N1 C2 C1 0.8(7) . .
Ag2 N1 C2 C1 -173.9(4) . .
N2 C1 C2 N1 -3.7(8) . .
O4 C1 C2 N1 172.1(5) . .
C2 N1 C3 C4 1.2(7) . .
Ag2 N1 C3 C4 176.2(3) . .
C1 N2 C4 O3 177.1(4) . .
C1 N2 C4 C3 -2.1(7) . .
C15 O3 C4 N2 -9.9(7) . .
C15 O3 C4 C3 169.4(4) . .
N1 C3 C4 N2 -0.6(7) . .
N1 C3 C4 O3 -179.8(4) . .
C8 N3 C5 O1 177.7(4) . .
C8 N3 C5 C6 -3.1(7) . .
C14 O1 C5 N3 -17.6(7) . .
C14 O1 C5 C6 163.2(4) . .
C7 N4 C6 C5 2.4(7) . .
Ag1 N4 C6 C5 -175.8(4) . .
N3 C5 C6 N4 0.0(8) . .
O1 C5 C6 N4 179.2(4) . .
C6 N4 C7 C8 -1.5(7) . .
Ag1 N4 C7 C8 176.6(3) . .
C5 N3 C8 O2 -172.9(4) . .
C5 N3 C8 C7 4.1(7) . .
C20 O2 C8 N3 -13.6(7) . .
C20 O2 C8 C7 169.2(4) . .
N4 C7 C8 N3 -1.8(8) . .
N4 C7 C8 O2 175.2(4) . .
C1 O4 C9 C10 -67.9(6) . .
C1 O4 C9 C14 118.1(5) . .
C14 C9 C10 C11 0.1(8) . .
O4 C9 C10 C11 -173.7(5) . .
C9 C10 C11 C12 0.0(9) . .
C10 C11 C12 C13 -0.3(9) . .
C11 C12 C13 C14 0.6(9) . .
C12 C13 C14 C9 -0.5(8) . .
C12 C13 C14 O1 174.2(5) . .
C10 C9 C14 C13 0.1(7) . .
O4 C9 C14 C13 174.2(4) . .
C10 C9 C14 O1 -174.4(4) . .
O4 C9 C14 O1 -0.4(7) . .
C5 O1 C14 C13 119.3(5) . .
C5 O1 C14 C9 -66.1(6) . .
C4 O3 C15 C16 113.0(5) . .
C4 O3 C15 C20 -71.0(6) . .
C20 C15 C16 C17 -0.2(7) . .
O3 C15 C16 C17 176.0(4) . .
C15 C16 C17 C18 0.7(8) . .
C16 C17 C18 C19 -1.3(9) . .
C17 C18 C19 C20 1.3(8) . .
C18 C19 C20 C15 -0.8(8) . .
C18 C19 C20 O2 -176.3(5) . .
C16 C15 C20 C19 0.2(7) . .
O3 C15 C20 C19 -175.8(4) . .
C16 C15 C20 O2 175.8(4) . .
O3 C15 C20 O2 -0.2(7) . .
C8 O2 C20 C19 -70.8(6) . .
C8 O2 C20 C15 113.7(5) . .
F2 B1 F1 F4 -98.7(4) . .
F3 B1 F1 F4 81.3(4) . .
F4 B1 F1 F4 162.5(8) 7_565 .
F2 B1 F1 F4 98.7(4) . 7_565
F3 B1 F1 F4 -81.3(4) . 7_565
F4 B1 F1 F4 -162.5(8) . 7_565
F2 B1 F4 F1 107.1(8) . .
F3 B1 F4 F1 -141.3(8) . .
F4 B1 F4 F1 -35.3(14) 7_565 .
F4 F1 F4 B1 14.5(7) 7_565 .
F8 B2 F5 F6 -161.6(11) . .
F7 B2 F5 F6 84.6(11) . .
F5 B2 F5 F6 -51.0(11) 7_565 .
F8 B2 F6 F5 69.8(5) . .
F7 B2 F6 F5 -110.2(5) . .
F5 B2 F6 F5 139.6(10) 7_565 .
F8 B2 F6 F5 -69.8(5) . 7_565
F7 B2 F6 F5 110.2(5) . 7_565
F5 B2 F6 F5 -139.6(10) . 7_565
F8 B2 F6 Ag1 180.0 . .
F7 B2 F6 Ag1 0.000(1) . .
F5 B2 F6 Ag1 110.2(5) . .
F5 B2 F6 Ag1 -110.2(5) 7_565 .
B2 F5 F6 F5 32.0(7) . 7_565
B2 F5 F6 Ag1 -132.9(17) . .
N5 Ag1 F6 B2 180.0 . .
N4 Ag1 F6 B2 59.07(11) 7_565 .
N4 Ag1 F6 B2 -59.07(11) . .
N5 Ag1 F6 F5 -99.8(14) . .
N4 Ag1 F6 F5 139.3(13) 7_565 .
N4 Ag1 F6 F5 21.1(14) . .
N5 Ag1 F6 F5 99.8(14) . 7_565
N4 Ag1 F6 F5 -21.1(14) 7_565 7_565
N4 Ag1 F6 F5 -139.3(13) . 7_565
Ag1 N5 C21 C22 -180(100) . .
Ag2 N6 C23 C24 0.00(16) . .
